data_9015066
loop_
_publ_author_name
'Antao, S. M.'
'Hassan, I.'

_publ_section_title
;
 Temperature dependence of the structural parameters
 in the transformation of aragonite to calcite,
 as determined from in situ synchrotron powder X-ray-diffraction data
 Note: T = 556 C
 Note: P = 101 kPa
;
_journal_name_full 'The Canadian Mineralogist'
_journal_page_first 1225
_journal_page_last 1236
_journal_paper_doi 10.3749/canmin.48.5.1225
_journal_volume 48
_journal_year 2010
_chemical_compound_source 'Cuenca, Spain'
_chemical_formula_sum 'C Ca O3'
_chemical_name_mineral Calcite
_space_group_IT_number 167
_symmetry_space_group_name_Hall '-R 3 2"c'
_symmetry_space_group_name_H-M 'R -3 c :H'
_cell_angle_alpha 90
_cell_angle_beta 90
_cell_angle_gamma 120
_cell_length_a 4.9769
_cell_length_b 4.9769
_cell_length_c 17.3479
_cell_formula_units_Z 6
_cell_volume 372.131
_database_code_amcsd 0017862
_exptl_crystal_density_diffrn 2.680
_cod_original_sg_symbol_H-M 'R -3 c'
_cod_original_formula_sum 'Ca C O3'
_cod_database_code 9015066

loop_
_space_group_symop_operation_xyz
x,y,z
2/3+x,1/3+y,1/3+z
1/3+x,2/3+y,2/3+z
x,x-y,1/2+z
2/3+x,1/3+x-y,5/6+z
1/3+x,2/3+x-y,1/6+z
y,x,1/2-z
2/3+y,1/3+x,5/6-z
1/3+y,2/3+x,1/6-z
-x+y,y,1/2+z
2/3-x+y,1/3+y,5/6+z
1/3-x+y,2/3+y,1/6+z
-x,-x+y,1/2-z
2/3-x,1/3-x+y,5/6-z
1/3-x,2/3-x+y,1/6-z
-y,-x,1/2+z
2/3-y,1/3-x,5/6+z
1/3-y,2/3-x,1/6+z
x-y,-y,1/2-z
2/3+x-y,1/3-y,5/6-z
1/3+x-y,2/3-y,1/6-z
y,-x+y,-z
2/3+y,1/3-x+y,1/3-z
1/3+y,2/3-x+y,2/3-z
-x+y,-x,z
2/3-x+y,1/3-x,1/3+z
1/3-x+y,2/3-x,2/3+z
-x,-y,-z
2/3-x,1/3-y,1/3-z
1/3-x,2/3-y,2/3-z
-y,x-y,z
2/3-y,1/3+x-y,1/3+z
1/3-y,2/3+x-y,2/3+z
x-y,x,-z
2/3+x-y,1/3+x,1/3-z
1/3+x-y,2/3+x,2/3-z

loop_
_atom_site_label
_atom_site_fract_x
_atom_site_fract_y
_atom_site_fract_z
_atom_site_U_iso_or_equiv
Ca 0.00000 0.00000 0.00000 0.03590
C 0.00000 0.00000 0.25000 0.05980
O1 0.25150 0.00000 0.25000 0.05980

loop_
_cod_related_entry_id
_cod_related_entry_database
_cod_related_entry_code
1 AMCSD 0017862
